data_2311512
loop_
_publ_author_name
'Azzam, Rasha A.'
'Elgemeie, Galal H.'
'Elsayed, Rasha E.'
'Jones, Peter G.'

_publ_section_title
;
 Crystal structure of
 <i>N</i>-[6-amino-5-(benzo[<i>d</i>]thia-zol-2-yl)-3-cyano-4-methyl-sulfanyl-2-oxo-1,2-di-hydro-pyridin-1-yl]-4-methyl-benzene-sulfonamide
 di-methyl-formamide monosolvate.
;
_journal_coeditor_code HG5500
_journal_issue 'Pt 12'
_journal_name_full 'Acta crystallographica. Section E, Crystallographic communications'
_journal_page_first 1820
_journal_page_last 1822
_journal_paper_doi 10.1107/S2056989017015778
_journal_volume 73
_journal_year 2017
_chemical_formula_iupac 'C21 H17 N5 O3 S3, C3 H7 N O'
_chemical_formula_moiety 'C21 H17 N5 O3 S3, C3 H7 N O'
_chemical_formula_sum 'C24 H24 N6 O4 S3'
_chemical_formula_weight 556.67
_chemical_name_systematic
;<i>N</i>-[6-Amino-5-(benzo[<i>d</i>]thiazol-2-yl)-3-cyano-4-methylsulfanyl-2-oxo-1,2-dihydropyridin-1-yl]-4-methylbenzenesulfonamide dimethylformamide
monosolvate
;
_space_group_crystal_system triclinic
_space_group_IT_number 2
_space_group_name_Hall '-P 1'
_space_group_name_H-M_alt 'P -1'
_atom_sites_solution_hydrogens mixed
_atom_sites_solution_primary direct
_atom_sites_solution_secondary difmap
_audit_creation_method SHELXL-2017/1
_cell_angle_alpha 88.809(4)
_cell_angle_beta 79.159(4)
_cell_angle_gamma 67.245(5)
_cell_formula_units_Z 2
_cell_length_a 9.9916(5)
_cell_length_b 11.7805(6)
_cell_length_c 11.9776(6)
_cell_measurement_reflns_used 19857
_cell_measurement_temperature 100(2)
_cell_measurement_theta_max 30.5760
_cell_measurement_theta_min 2.3140
_cell_volume 1274.80(12)
_computing_cell_refinement
;
CrysAlis PRO (Rigaku OD, 2015)
;
_computing_data_collection
;
CrysAlis PRO (Rigaku OD, 2015)
;
_computing_data_reduction
;
CrysAlis PRO (Rigaku OD, 2015\\bbr01)
;
_computing_molecular_graphics
;
XP (Siemens, 1994)
;
_computing_publication_material
;
SHELXL97 (Sheldrick, 2008)
;
_computing_structure_refinement
;
SHELXL2017 (Sheldrick, 2015)
;
_computing_structure_solution
;
SHELXS97 (Sheldrick, 2008)
;
_diffrn_ambient_temperature 100(2)
_diffrn_detector_area_resol_mean 16.1419
_diffrn_measured_fraction_theta_full 0.970
_diffrn_measured_fraction_theta_max 0.930
_diffrn_measurement_device_type 'Oxford Diffraction Xcalibur Eos'
_diffrn_measurement_method \w-scan
_diffrn_radiation_type MoK\a
_diffrn_radiation_wavelength 0.71073
_diffrn_reflns_av_R_equivalents 0.0363
_diffrn_reflns_limit_h_max 14
_diffrn_reflns_limit_h_min -14
_diffrn_reflns_limit_k_max 16
_diffrn_reflns_limit_k_min -16
_diffrn_reflns_limit_l_max 17
_diffrn_reflns_limit_l_min -17
_diffrn_reflns_number 68326
_diffrn_reflns_theta_full 30.500
_diffrn_reflns_theta_max 31.087
_diffrn_reflns_theta_min 2.303
_exptl_absorpt_coefficient_mu 0.335
_exptl_absorpt_correction_T_max 1.00000
_exptl_absorpt_correction_T_min 0.97171
_exptl_absorpt_correction_type multi-scan
_exptl_absorpt_process_details
;
(CrysAlis PRO; Rigaku Oxford Diffraction, 2015)
;
_exptl_crystal_colour yellow
_exptl_crystal_density_diffrn 1.450
_exptl_crystal_density_method 'not measured'
_exptl_crystal_description tablet
_exptl_crystal_F_000 580
_exptl_crystal_size_max 0.5
_exptl_crystal_size_mid 0.4
_exptl_crystal_size_min 0.2
_refine_diff_density_max 0.608
_refine_diff_density_min -0.359
_refine_ls_extinction_method none
_refine_ls_goodness_of_fit_ref 1.040
_refine_ls_hydrogen_treatment mixed
_refine_ls_matrix_type full
_refine_ls_number_parameters 350
_refine_ls_number_reflns 7630
_refine_ls_number_restraints 0
_refine_ls_restrained_S_all 1.040
_refine_ls_R_factor_all 0.0401
_refine_ls_R_factor_gt 0.0330
_refine_ls_shift/su_max 0.001
_refine_ls_shift/su_mean 0.000
_refine_ls_structure_factor_coef Fsqd
_refine_ls_weighting_details 'w=1/[\s^2^(Fo^2^)+(0.0337P)^2^+0.7720P] where P=(Fo^2^+2Fc^2^)/3'
_refine_ls_weighting_scheme calc
_refine_ls_wR_factor_gt 0.0785
_refine_ls_wR_factor_ref 0.0824
_reflns_number_gt 6682
_reflns_number_total 7630
_reflns_threshold_expression 'I > 2\s(I)'
_cod_data_source_file hg5500sup1.cif
_cod_data_source_block I
_cod_database_code 2311512
_shelx_space_group_comment
;
The symmetry employed for this shelxl refinement is uniquely defined
by the following loop, which should always be used as a source of
symmetry information in preference to the above space-group names.
They are only intended as comments.
;
_shelx_estimated_absorpt_t_min 0.850
_shelx_estimated_absorpt_t_max 0.936

loop_
_space_group_symop_operation_xyz
'x, y, z'
'-x, -y, -z'

loop_
_atom_site_type_symbol
_atom_site_label
_atom_site_fract_x
_atom_site_fract_y
_atom_site_fract_z
_atom_site_U_iso_or_equiv
_atom_site_adp_type
_atom_site_calc_flag
_atom_site_occupancy
S S1 0.20917(3) 1.05419(3) 0.44384(2) 0.01311(6) Uani d 1
C C2 0.17424(12) 0.91906(10) 0.43367(10) 0.0117(2) Uani d 1
N N3 0.13892(11) 0.90316(9) 0.33646(8) 0.01298(18) Uani d 1
C C3A 0.13978(12) 0.99549(11) 0.26319(10) 0.0130(2) Uani d 1
C C4 0.10933(14) 1.00118(12) 0.15352(10) 0.0165(2) Uani d 1
H H4 0.086143 0.938809 0.122941 0.020 Uiso calc 1
C C5 0.11382(14) 1.10006(12) 0.09052(11) 0.0183(2) Uani d 1
H H5 0.094063 1.105310 0.015622 0.022 Uiso calc 1
C C6 0.14719(14) 1.19255(12) 0.13597(11) 0.0185(2) Uani d 1
H H6 0.148137 1.260042 0.091474 0.022 Uiso calc 1
C C7 0.17885(14) 1.18784(11) 0.24436(11) 0.0167(2) Uani d 1
H H7 0.201612 1.250566 0.274740 0.020 Uiso calc 1
C C7A 0.17590(13) 1.08692(11) 0.30715(10) 0.0134(2) Uani d 1
C C8 0.18455(12) 0.82947(10) 0.52233(10) 0.0113(2) Uani d 1
C C9 0.21641(12) 0.84103(10) 0.63037(10) 0.0119(2) Uani d 1
C C10 0.22112(13) 0.75420(11) 0.71150(10) 0.0130(2) Uani d 1
C C11 0.19296(13) 0.64662(11) 0.69151(10) 0.0126(2) Uani d 1
C C12 0.16105(12) 0.72035(10) 0.49822(9) 0.0112(2) Uani d 1
C C13 0.25168(14) 0.76681(11) 0.82143(11) 0.0161(2) Uani d 1
C C14 0.44732(16) 0.90452(15) 0.64337(18) 0.0375(4) Uani d 1
H H14A 0.482909 0.832100 0.688175 0.056 Uiso calc 1
H H14B 0.484276 0.965711 0.663453 0.056 Uiso calc 1
H H14C 0.483227 0.879848 0.562098 0.056 Uiso calc 1
S S2 0.28523(3) 0.39958(3) 0.51130(2) 0.01363(7) Uani d 1
S S3 0.24867(3) 0.97028(3) 0.67335(3) 0.01445(7) Uani d 1
O O1 0.18556(10) 0.56948(8) 0.75942(7) 0.01650(17) Uani d 1
O O2 0.39814(10) 0.43053(8) 0.44172(8) 0.01993(19) Uani d 1
O O3 0.22015(11) 0.32617(8) 0.46616(8) 0.01989(19) Uani d 1
N N1 0.14142(11) 0.53246(9) 0.55209(8) 0.01215(18) Uani d 1
H H01 0.0686(19) 0.5236(16) 0.6018(15) 0.024(4) Uiso d 1
N N2 0.17243(11) 0.63362(9) 0.57965(8) 0.01120(18) Uani d 1
N N4 0.13014(12) 0.69607(10) 0.40197(9) 0.01497(19) Uani d 1
H H02 0.116(2) 0.6318(18) 0.3914(16) 0.031(5) Uiso d 1
H H03 0.118(2) 0.7536(18) 0.3545(16) 0.030(5) Uiso d 1
N N5 0.27764(14) 0.77140(11) 0.91037(10) 0.0249(2) Uani d 1
C C15 0.35093(13) 0.32693(11) 0.63125(10) 0.0142(2) Uani d 1
C C16 0.27838(14) 0.25780(11) 0.69169(11) 0.0162(2) Uani d 1
H H16 0.196647 0.250018 0.667958 0.019 Uiso calc 1
C C17 0.32777(14) 0.20066(11) 0.78708(11) 0.0174(2) Uani d 1
H H17 0.278268 0.154275 0.829314 0.021 Uiso calc 1
C C18 0.44894(14) 0.21006(11) 0.82216(11) 0.0173(2) Uani d 1
C C19 0.51825(14) 0.28051(12) 0.76017(11) 0.0184(2) Uani d 1
H H19 0.600293 0.288172 0.783499 0.022 Uiso calc 1
C C20 0.46997(13) 0.33974(11) 0.66507(11) 0.0168(2) Uani d 1
H H20 0.517566 0.388092 0.623997 0.020 Uiso calc 1
C C21 0.50385(16) 0.14328(14) 0.92318(12) 0.0247(3) Uani d 1
H H21A 0.419338 0.152364 0.984240 0.037 Uiso calc 1
H H21B 0.567230 0.178318 0.950152 0.037 Uiso calc 1
H H21C 0.560779 0.055639 0.901004 0.037 Uiso calc 1
C C97 0.20835(19) 0.51005(15) -0.00331(12) 0.0303(3) Uani d 1
H H97A 0.105803 0.547512 -0.014305 0.045 Uiso calc 1
H H97B 0.258431 0.429728 -0.045575 0.045 Uiso calc 1
H H97C 0.259893 0.563981 -0.031259 0.045 Uiso calc 1
C C98 0.35300(17) 0.44892(18) 0.15100(14) 0.0356(4) Uani d 1
H H98A 0.339323 0.441322 0.233601 0.053 Uiso calc 1
H H98B 0.400502 0.507200 0.129860 0.053 Uiso calc 1
H H98C 0.415656 0.368141 0.112343 0.053 Uiso calc 1
C C99 0.08612(15) 0.51648(12) 0.19300(11) 0.0186(2) Uani d 1
H H99 -0.003677 0.541604 0.165524 0.022 Uiso calc 1
N N99 0.20970(13) 0.49363(11) 0.11715(9) 0.0198(2) Uani d 1
O O99 0.07862(10) 0.50763(9) 0.29665(7) 0.01853(18) Uani d 1

loop_
_atom_site_aniso_label
_atom_site_aniso_U_11
_atom_site_aniso_U_22
_atom_site_aniso_U_33
_atom_site_aniso_U_12
_atom_site_aniso_U_13
_atom_site_aniso_U_23
S1 0.01528(13) 0.01090(13) 0.01511(13) -0.00706(10) -0.00348(10) 0.00176(10)
C2 0.0104(5) 0.0097(5) 0.0145(5) -0.0042(4) -0.0008(4) 0.0002(4)
N3 0.0147(4) 0.0121(4) 0.0126(4) -0.0060(4) -0.0022(3) 0.0015(3)
C3A 0.0114(5) 0.0121(5) 0.0137(5) -0.0038(4) -0.0004(4) 0.0013(4)
C4 0.0173(5) 0.0168(5) 0.0156(5) -0.0069(4) -0.0032(4) 0.0016(4)
C5 0.0184(6) 0.0200(6) 0.0148(5) -0.0059(5) -0.0029(4) 0.0046(4)
C6 0.0188(6) 0.0156(6) 0.0195(6) -0.0062(5) -0.0020(5) 0.0059(4)
C7 0.0174(5) 0.0130(5) 0.0198(6) -0.0067(4) -0.0021(4) 0.0038(4)
C7A 0.0124(5) 0.0122(5) 0.0143(5) -0.0042(4) -0.0013(4) 0.0020(4)
C8 0.0114(5) 0.0092(5) 0.0130(5) -0.0041(4) -0.0016(4) -0.0003(4)
C9 0.0108(5) 0.0108(5) 0.0139(5) -0.0041(4) -0.0017(4) -0.0015(4)
C10 0.0140(5) 0.0127(5) 0.0123(5) -0.0049(4) -0.0032(4) -0.0008(4)
C11 0.0133(5) 0.0126(5) 0.0108(5) -0.0039(4) -0.0023(4) -0.0005(4)
C12 0.0115(5) 0.0105(5) 0.0113(5) -0.0044(4) -0.0007(4) 0.0004(4)
C13 0.0178(5) 0.0139(5) 0.0172(6) -0.0060(4) -0.0053(4) 0.0001(4)
C14 0.0149(6) 0.0276(8) 0.0685(12) -0.0089(6) -0.0016(7) -0.0143(8)
S2 0.01854(14) 0.00982(12) 0.01155(13) -0.00509(10) -0.00151(10) -0.00011(9)
S3 0.01584(13) 0.01206(13) 0.01707(14) -0.00662(10) -0.00418(10) -0.00170(10)
O1 0.0234(4) 0.0140(4) 0.0126(4) -0.0076(3) -0.0040(3) 0.0024(3)
O2 0.0211(4) 0.0179(4) 0.0164(4) -0.0061(4) 0.0033(3) 0.0016(3)
O3 0.0315(5) 0.0121(4) 0.0181(4) -0.0088(4) -0.0089(4) -0.0005(3)
N1 0.0155(5) 0.0092(4) 0.0131(4) -0.0067(4) -0.0018(4) 0.0001(3)
N2 0.0153(4) 0.0090(4) 0.0108(4) -0.0063(3) -0.0028(3) 0.0000(3)
N4 0.0237(5) 0.0127(5) 0.0129(5) -0.0107(4) -0.0062(4) 0.0025(4)
N5 0.0317(6) 0.0252(6) 0.0212(6) -0.0117(5) -0.0121(5) 0.0009(5)
C15 0.0168(5) 0.0100(5) 0.0139(5) -0.0038(4) -0.0017(4) 0.0002(4)
C16 0.0190(6) 0.0137(5) 0.0177(6) -0.0080(4) -0.0046(4) 0.0019(4)
C17 0.0210(6) 0.0139(5) 0.0172(6) -0.0073(5) -0.0030(4) 0.0025(4)
C18 0.0171(5) 0.0147(5) 0.0152(5) -0.0013(4) -0.0026(4) -0.0005(4)
C19 0.0130(5) 0.0194(6) 0.0208(6) -0.0040(4) -0.0030(4) -0.0009(5)
C20 0.0145(5) 0.0151(5) 0.0190(6) -0.0054(4) 0.0001(4) -0.0003(4)
C21 0.0214(6) 0.0284(7) 0.0198(6) -0.0041(5) -0.0063(5) 0.0065(5)
C97 0.0417(9) 0.0361(8) 0.0130(6) -0.0163(7) -0.0027(6) 0.0032(5)
C98 0.0233(7) 0.0561(11) 0.0247(7) -0.0136(7) -0.0018(6) -0.0001(7)
C99 0.0228(6) 0.0182(6) 0.0164(6) -0.0094(5) -0.0045(5) 0.0006(4)
N99 0.0238(5) 0.0229(5) 0.0126(5) -0.0098(4) -0.0021(4) 0.0011(4)
O99 0.0248(5) 0.0228(5) 0.0127(4) -0.0153(4) -0.0016(3) -0.0004(3)

loop_
_atom_type_symbol
_atom_type_description
_atom_type_scat_dispersion_real
_atom_type_scat_dispersion_imag
_atom_type_scat_source
C C 0.0033 0.0016 'International Tables Vol C Tables 4.2.6.8 and 6.1.1.4'
H H 0.0000 0.0000 'International Tables Vol C Tables 4.2.6.8 and 6.1.1.4'
N N 0.0061 0.0033 'International Tables Vol C Tables 4.2.6.8 and 6.1.1.4'
O O 0.0106 0.0060 'International Tables Vol C Tables 4.2.6.8 and 6.1.1.4'
S S 0.1246 0.1234 'International Tables Vol C Tables 4.2.6.8 and 6.1.1.4'

loop_
_geom_angle_atom_site_label_1
_geom_angle_atom_site_label_2
_geom_angle_atom_site_label_3
_geom_angle
_geom_angle_publ_flag
C7A S1 C2 89.58(6) ?
N3 C2 C8 121.49(10) ?
N3 C2 S1 113.55(8) ?
C8 C2 S1 124.95(9) ?
C2 N3 C3A 112.58(10) ?
N3 C3A C4 125.08(11) ?
N3 C3A C7A 114.40(10) ?
C4 C3A C7A 120.52(11) ?
C5 C4 C3A 118.33(12) ?
C5 C4 H4 120.8 ?
C3A C4 H4 120.8 ?
C4 C5 C6 120.82(12) ?
C4 C5 H5 119.6 ?
C6 C5 H5 119.6 ?
C7 C6 C5 121.60(11) ?
C7 C6 H6 119.2 ?
C5 C6 H6 119.2 ?
C6 C7 C7A 117.34(12) ?
C6 C7 H7 121.3 ?
C7A C7 H7 121.3 ?
C7 C7A C3A 121.37(11) ?
C7 C7A S1 128.74(10) ?
C3A C7A S1 109.88(8) ?
C9 C8 C12 116.48(10) ?
C9 C8 C2 125.41(10) ?
C12 C8 C2 118.11(10) ?
C10 C9 C8 122.53(10) ?
C10 C9 S3 115.37(9) ?
C8 C9 S3 122.08(9) ?
C9 C10 C13 122.46(11) ?
C9 C10 C11 122.30(10) ?
C13 C10 C11 115.24(10) ?
O1 C11 N2 119.46(11) ?
O1 C11 C10 127.10(11) ?
N2 C11 C10 113.44(10) y
N4 C12 N2 116.83(10) ?
N4 C12 C8 123.94(11) ?
N2 C12 C8 119.23(10) ?
N5 C13 C10 176.92(13) ?
S3 C14 H14A 109.5 ?
S3 C14 H14B 109.5 ?
H14A C14 H14B 109.5 ?
S3 C14 H14C 109.5 ?
H14A C14 H14C 109.5 ?
H14B C14 H14C 109.5 ?
O3 S2 O2 121.42(6) ?
O3 S2 N1 102.99(5) ?
O2 S2 N1 106.32(5) ?
O3 S2 C15 106.76(6) ?
O2 S2 C15 109.03(6) ?
N1 S2 C15 109.88(5) ?
C9 S3 C14 98.98(6) ?
N2 N1 S2 117.20(8) ?
N2 N1 H01 113.6(11) ?
S2 N1 H01 113.1(11) ?
C12 N2 N1 115.94(9) ?
C12 N2 C11 125.63(10) y
N1 N2 C11 117.88(9) ?
C12 N4 H02 121.2(13) ?
C12 N4 H03 114.9(13) ?
H02 N4 H03 123.6(18) ?
C20 C15 C16 121.33(11) ?
C20 C15 S2 120.72(9) ?
C16 C15 S2 117.94(9) ?
C17 C16 C15 118.80(12) ?
C17 C16 H16 120.6 ?
C15 C16 H16 120.6 ?
C16 C17 C18 121.22(12) ?
C16 C17 H17 119.4 ?
C18 C17 H17 119.4 ?
C19 C18 C17 118.44(11) ?
C19 C18 C21 121.38(12) ?
C17 C18 C21 120.17(12) ?
C20 C19 C18 121.46(12) ?
C20 C19 H19 119.3 ?
C18 C19 H19 119.3 ?
C15 C20 C19 118.73(11) ?
C15 C20 H20 120.6 ?
C19 C20 H20 120.6 ?
C18 C21 H21A 109.5 ?
C18 C21 H21B 109.5 ?
H21A C21 H21B 109.5 ?
C18 C21 H21C 109.5 ?
H21A C21 H21C 109.5 ?
H21B C21 H21C 109.5 ?
N99 C97 H97A 109.5 ?
N99 C97 H97B 109.5 ?
H97A C97 H97B 109.5 ?
N99 C97 H97C 109.5 ?
H97A C97 H97C 109.5 ?
H97B C97 H97C 109.5 ?
N99 C98 H98A 109.5 ?
N99 C98 H98B 109.5 ?
H98A C98 H98B 109.5 ?
N99 C98 H98C 109.5 ?
H98A C98 H98C 109.5 ?
H98B C98 H98C 109.5 ?
O99 C99 N99 125.03(13) ?
O99 C99 H99 117.5 ?
N99 C99 H99 117.5 ?
C99 N99 C97 121.56(12) ?
C99 N99 C98 121.18(12) ?
C97 N99 C98 117.25(12) ?

loop_
_geom_bond_atom_site_label_1
_geom_bond_atom_site_label_2
_geom_bond_distance
S1 C7A 1.7375(12)
S1 C2 1.7677(12)
C2 N3 1.3153(15)
C2 C8 1.4706(15)
N3 C3A 1.3848(14)
C3A C4 1.3977(17)
C3A C7A 1.4013(17)
C4 C5 1.3855(17)
C4 H4 0.9500
C5 C6 1.4031(19)
C5 H5 0.9500
C6 C7 1.3880(18)
C6 H6 0.9500
C7 C7A 1.4005(16)
C7 H7 0.9500
C8 C9 1.4108(16)
C8 C12 1.4372(15)
C9 C10 1.3897(16)
C9 S3 1.7781(12)
C10 C13 1.4295(16)
C10 C11 1.4340(16)
C11 O1 1.2213(14)
C11 N2 1.4132(14)
C12 N4 1.3124(15)
C12 N2 1.3851(14)
C13 N5 1.1499(17)
C14 S3 1.7952(15)
C14 H14A 0.9800
C14 H14B 0.9800
C14 H14C 0.9800
S2 O3 1.4317(10)
S2 O2 1.4326(9)
S2 N1 1.6678(10)
S2 C15 1.7597(12)
N1 N2 1.4020(13)
N1 H01 0.888(18)
N4 H02 0.84(2)
N4 H03 0.86(2)
C15 C20 1.3872(17)
C15 C16 1.3955(17)
C16 C17 1.3875(17)
C16 H16 0.9500
C17 C18 1.3970(18)
C17 H17 0.9500
C18 C19 1.3948(18)
C18 C21 1.5034(18)
C19 C20 1.3894(18)
C19 H19 0.9500
C20 H20 0.9500
C21 H21A 0.9800
C21 H21B 0.9800
C21 H21C 0.9800
C97 N99 1.4536(17)
C97 H97A 0.9800
C97 H97B 0.9800
C97 H97C 0.9800
C98 N99 1.4554(19)
C98 H98A 0.9800
C98 H98B 0.9800
C98 H98C 0.9800
C99 O99 1.2343(15)
C99 N99 1.3242(17)
C99 H99 0.9500

loop_
_geom_hbond_atom_site_label_D
_geom_hbond_atom_site_label_H
_geom_hbond_atom_site_label_A
_geom_hbond_site_symmetry_A
_geom_hbond_distance_DH
_geom_hbond_distance_HA
_geom_hbond_distance_DA
_geom_hbond_angle_DHA
_geom_hbond_publ_flag
N1 H01 O99 2_566 0.888(18) 1.872(18) 2.7583(13) 175.7(16) yes
N4 H02 O99 . 0.84(2) 2.05(2) 2.8334(14) 154.6(18) yes
N4 H03 N3 . 0.86(2) 1.86(2) 2.5760(15) 139.9(17) yes
N4 H02 N1 . 0.84(2) 2.237(19) 2.5932(14) 105.7(15) yes
C7 H7 O3 1_565 0.95 2.54 3.3161(16) 138.9 yes
C20 H20 O2 2_666 0.95 2.64 3.5605(16) 163.5 yes
C97 H97C N5 1_554 0.98 2.59 3.504(2) 155.1 yes

loop_
_geom_torsion_atom_site_label_1
_geom_torsion_atom_site_label_2
_geom_torsion_atom_site_label_3
_geom_torsion_atom_site_label_4
_geom_torsion
C7A S1 C2 N3 -0.89(9)
C7A S1 C2 C8 178.19(10)
C8 C2 N3 C3A -178.06(10)
S1 C2 N3 C3A 1.06(13)
C2 N3 C3A C4 178.78(11)
C2 N3 C3A C7A -0.70(14)
N3 C3A C4 C5 179.67(11)
C7A C3A C4 C5 -0.89(17)
C3A C4 C5 C6 -0.39(18)
C4 C5 C6 C7 0.93(19)
C5 C6 C7 C7A -0.15(18)
C6 C7 C7A C3A -1.15(17)
C6 C7 C7A S1 -179.72(9)
N3 C3A C7A C7 -178.80(11)
C4 C3A C7A C7 1.70(17)
N3 C3A C7A S1 0.01(13)
C4 C3A C7A S1 -179.49(9)
C2 S1 C7A C7 179.17(12)
C2 S1 C7A C3A 0.47(9)
N3 C2 C8 C9 -177.62(11)
S1 C2 C8 C9 3.36(16)
N3 C2 C8 C12 2.61(16)
S1 C2 C8 C12 -176.41(8)
C12 C8 C9 C10 -1.79(16)
C2 C8 C9 C10 178.44(11)
C12 C8 C9 S3 179.88(8)
C2 C8 C9 S3 0.10(16)
C8 C9 C10 C13 -179.23(11)
S3 C9 C10 C13 -0.79(15)
C8 C9 C10 C11 -0.40(18)
S3 C9 C10 C11 178.04(9)
C9 C10 C11 O1 -175.15(12)
C13 C10 C11 O1 3.76(18)
C9 C10 C11 N2 4.82(16)
C13 C10 C11 N2 -176.27(10)
C9 C8 C12 N4 179.84(11)
C2 C8 C12 N4 -0.37(17)
C9 C8 C12 N2 -0.79(15)
C2 C8 C12 N2 179.01(10)
C10 C9 S3 C14 83.40(11)
C8 C9 S3 C14 -98.15(12)
O3 S2 N1 N2 -167.59(8)
O2 S2 N1 N2 -38.90(9)
C15 S2 N1 N2 78.95(9)
N4 C12 N2 N1 -3.39(15)
C8 C12 N2 N1 177.19(10)
N4 C12 N2 C11 -174.61(10)
C8 C12 N2 C11 5.97(17)
S2 N1 N2 C12 103.12(10)
S2 N1 N2 C11 -84.95(11)
O1 C11 N2 C12 172.21(11)
C10 C11 N2 C12 -7.76(16)
O1 C11 N2 N1 1.15(16)
C10 C11 N2 N1 -178.82(9)
O3 S2 C15 C20 152.17(10)
O2 S2 C15 C20 19.34(12)
N1 S2 C15 C20 -96.82(10)
O3 S2 C15 C16 -28.68(11)
O2 S2 C15 C16 -161.51(9)
N1 S2 C15 C16 82.33(10)
C20 C15 C16 C17 -0.33(18)
S2 C15 C16 C17 -179.47(9)
C15 C16 C17 C18 -0.79(19)
C16 C17 C18 C19 1.19(18)
C16 C17 C18 C21 -177.66(12)
C17 C18 C19 C20 -0.49(19)
C21 C18 C19 C20 178.35(12)
C16 C15 C20 C19 1.01(18)
S2 C15 C20 C19 -179.87(9)
C18 C19 C20 C15 -0.59(19)
O99 C99 N99 C97 -178.03(13)
O99 C99 N99 C98 3.0(2)
